data_1507215
loop_
_publ_author_name
'Akutagawa, Tomoyuki'
'Uchimaru, Tadafumi'
'Sakai, Ken-ichi'
'Hasegawa, Tatsuo'
'Nakamura, Takayoshi'

_publ_section_title
;
 Bidentated Hydrogen Bond from
 [O&#x2212;H&#x00B7;&#x00B7;&#x00B7;N&#x2212;N&#x00B7;&#x00B7;&#x00B7;H&#x2212;O]
 to
 [O-&#x00B7;&#x00B7;&#x00B7;+H&#x2212;N&#x2212;N&#x2212;H+&#x00B7;&#x00B7;&#x00B7;-O]
 Structures in Solids
;
_journal_issue 26
_journal_name_full 'The Journal of Physical Chemistry B'
_journal_page_first 6248
_journal_paper_doi 10.1021/jp027219f
_journal_volume 107
_journal_year 2003
_chemical_formula_moiety 'C22 H16 N8 O15 '
_chemical_formula_sum 'C22 H16 N8 O15'
_chemical_formula_weight 632.41
_space_group_IT_number 15
_symmetry_cell_setting monoclinic
_symmetry_Int_Tables_number 15
_symmetry_space_group_name_Hall '-C 2yc'
_symmetry_space_group_name_H-M 'C 1 2/c 1'
_cell_angle_alpha 90
_cell_angle_beta 130.0318(8)
_cell_angle_gamma 90
_cell_formula_units_Z 4
_cell_length_a 29.749(2)
_cell_length_b 5.2799(2)
_cell_length_c 20.736(1)
_cell_measurement_reflns_used 14930
_cell_measurement_temperature 296.1
_cell_measurement_theta_max 27.5
_cell_measurement_theta_min 1.8
_cell_volume 2493.9(2)
_computing_cell_refinement PROCESS-AUTO
_computing_data_collection PROCESS-AUTO
_computing_data_reduction CrystalStructure
_computing_publication_material 'CrystalStructure Ver. 2.00'
_computing_structure_refinement CRYSTALS
_computing_structure_solution SIR92
_diffrn_detector_area_resol_mean 10.00
_diffrn_measured_fraction_theta_full 0.9934
_diffrn_measured_fraction_theta_max 0.9934
_diffrn_measurement_device_type 'Rigaku RAXIS-RAPID'
_diffrn_measurement_method \w
_diffrn_radiation_type 'Mo K\a'
_diffrn_radiation_wavelength 0.7107
_diffrn_reflns_av_R_equivalents 0.033
_diffrn_reflns_limit_h_max 38
_diffrn_reflns_limit_h_min 0
_diffrn_reflns_limit_k_max 6
_diffrn_reflns_limit_k_min 0
_diffrn_reflns_limit_l_max 20
_diffrn_reflns_limit_l_min -26
_diffrn_reflns_number 3145
_diffrn_reflns_theta_full 27.48
_diffrn_reflns_theta_max 27.48
_exptl_absorpt_coefficient_mu 0.145
_exptl_absorpt_correction_T_max 0.993
_exptl_absorpt_correction_T_min 0.993
_exptl_absorpt_correction_type multi-scan
_exptl_absorpt_process_details
;
    Higashi, T. (1995). Program for Absorption Correction.
    Rigaku Corporation, Tokyo, Japan.
;
_exptl_crystal_colour yellow
_exptl_crystal_density_diffrn 1.684
_exptl_crystal_density_method 'not measured'
_exptl_crystal_description plate
_exptl_crystal_size_max 0.50
_exptl_crystal_size_mid 0.20
_exptl_crystal_size_min 0.05
_refine_diff_density_max 0.33
_refine_diff_density_min -0.29
_refine_ls_extinction_method none
_refine_ls_goodness_of_fit_ref 1.154
_refine_ls_hydrogen_treatment refall
_refine_ls_number_parameters 237
_refine_ls_number_reflns 1601
_refine_ls_R_factor_gt 0.0380
_refine_ls_shift/su_max 0.0350
_refine_ls_structure_factor_coef Fsqd
_refine_ls_weighting_details
;
    Chebychev polynomial with 3 parameters (Carruthers & Watkin, 1979)
    1265.790    1766.390    554.351
;
_refine_ls_weighting_scheme calc
_refine_ls_wR_factor_ref 0.0650
_reflns_number_gt 1601
_reflns_number_total 3145
_reflns_threshold_expression F^2^>2.0\s(F^2^)
_cod_data_source_file jp027219fsi20030227_112048.cif
_cod_data_source_block '_4_4`-Bipyridine(Picrate)2'
_cod_original_formula_sum 'C22 H16 N8 O15 '
_cod_database_code 1507215

loop_
_symmetry_equiv_pos_as_xyz
x,y,z
-x,-y,-z
x+1/2,y+1/2,z
-x+1/2,-y+1/2,-z
-x,y,-z+1/2
x,-y,z+1/2
-x+1/2,y+1/2,-z+1/2
x+1/2,-y+1/2,z+1/2

loop_
_atom_site_label
_atom_site_type_symbol
_atom_site_fract_x
_atom_site_fract_y
_atom_site_fract_z
_atom_site_U_iso_or_equiv
_atom_site_adp_type
_atom_site_occupancy
_atom_site_symmetry_multiplicity
_atom_site_calc_flag
_atom_site_refinement_flags
O1 O 1.08895(6) 0.0316(3) 0.36230(8) 0.0427(4) Uani 1.00 1 d .
O2 O 1.07391(8) -0.3607(4) 0.4261(1) 0.0553(5) Uani 1.00 1 d .
O3 O 1.10619(8) -0.3220(4) 0.5518(1) 0.0622(6) Uani 1.00 1 d .
O4 O 1.28576(9) 0.1211(5) 0.7518(1) 0.0766(6) Uani 1.00 1 d .
O5 O 1.29735(9) 0.4781(5) 0.7133(1) 0.0789(7) Uani 1.00 1 d .
O6 O 1.19088(9) 0.6547(4) 0.4246(1) 0.0663(6) Uani 1.00 1 d .
O7 O 1.14181(9) 0.3669(4) 0.3327(1) 0.0729(6) Uani 1.00 1 d .
O8 O 1.0000 -0.3792(6) 0.2500 0.0624(9) Uani 1.00 2 d S
N1 N 1.06361(9) 0.0148(4) 0.2114(1) 0.0445(6) Uani 1.00 1 d .
N2 N 1.10535(8) -0.2551(4) 0.4944(1) 0.0354(5) Uani 1.00 1 d .
N3 N 1.27242(9) 0.2752(5) 0.6979(1) 0.0542(7) Uani 1.00 1 d .
N4 N 1.16675(8) 0.4484(4) 0.4029(1) 0.0401(5) Uani 1.00 1 d .
C1 C 1.0809(1) -0.1640(5) 0.1856(1) 0.0461(6) Uani 1.00 1 d .
C2 C 1.0565(1) -0.1731(5) 0.1026(1) 0.0412(6) Uani 1.00 1 d .
C3 C 1.01385(9) 0.0022(4) 0.0456(1) 0.0315(5) Uani 1.00 1 d .
C4 C 0.9976(1) 0.1849(5) 0.0756(1) 0.0401(6) Uani 1.00 1 d .
C5 C 1.0234(1) 0.1871(5) 0.1595(1) 0.0459(7) Uani 1.00 1 d .
C6 C 1.13078(9) 0.0856(4) 0.4376(1) 0.0322(5) Uani 1.00 1 d .
C7 C 1.14212(9) -0.0446(4) 0.5086(1) 0.0325(5) Uani 1.00 1 d .
C8 C 1.18735(9) 0.0151(5) 0.5918(1) 0.0373(6) Uani 1.00 1 d .
C9 C 1.22396(9) 0.2132(5) 0.6104(1) 0.0401(6) Uani 1.00 1 d .
C10 C 1.2160(1) 0.3561(5) 0.5476(1) 0.0370(6) Uani 1.00 1 d .
C11 C 1.17163(9) 0.2908(4) 0.4647(1) 0.0335(5) Uani 1.00 1 d .
H1 H 1.113(1) -0.281(5) 0.229(2) 0.057(7) Uiso 1.00 1 c .
H2 H 1.069(1) -0.308(5) 0.085(2) 0.054(7) Uiso 1.00 1 c .
H3 H 0.967(1) 0.306(5) 0.039(2) 0.054(7) Uiso 1.00 1 c .
H4 H 1.0121(1) 0.3115(5) 0.1799(1) 0.057(1) Uiso 1.00 1 c .
H5 H 1.193(1) -0.078(4) 0.636(1) 0.042(6) Uiso 1.00 1 c .
H6 H 1.240(1) 0.494(5) 0.561(1) 0.043(7) Uiso 1.00 1 c .
H7 H 1.080(1) 0.031(6) 0.263(2) 0.074(9) Uiso 1.00 1 c .
H8 H 1.023(1) -0.289(7) 0.285(2) 0.07(1) Uiso 1.00 1 c .
H9 H 1.01(2) -0.37(4) 0.29(2) 0.9(2) Uiso 1.00 1 c .

loop_
_atom_site_aniso_label
_atom_site_aniso_U_11
_atom_site_aniso_U_22
_atom_site_aniso_U_33
_atom_site_aniso_U_12
_atom_site_aniso_U_13
_atom_site_aniso_U_23
O1 0.0431(8) 0.055(1) 0.0222(7) -0.0088(8) 0.0175(7) -0.0006(7)
O2 0.064(1) 0.059(1) 0.0333(8) -0.025(1) 0.0272(8) -0.0090(8)
O3 0.073(1) 0.079(1) 0.0377(9) -0.024(1) 0.0369(9) 0.0001(9)
O4 0.071(1) 0.100(2) 0.0269(8) -0.015(1) 0.0172(9) -0.003(1)
O5 0.071(1) 0.102(2) 0.049(1) -0.043(1) 0.032(1) -0.030(1)
O6 0.090(1) 0.051(1) 0.065(1) -0.021(1) 0.053(1) -0.003(1)
O7 0.098(2) 0.078(1) 0.0369(9) -0.035(1) 0.041(1) -0.005(1)
O8 0.070(2) 0.063(2) 0.036(1) 0.0417 0.026(1) 0.0000
N1 0.049(1) 0.059(1) 0.0226(9) -0.014(1) 0.0221(9) -0.0045(9)
N2 0.0356(9) 0.042(1) 0.0276(9) -0.0000(9) 0.0198(8) 0.0018(8)
N3 0.045(1) 0.081(2) 0.030(1) -0.014(1) 0.0209(9) -0.015(1)
N4 0.043(1) 0.044(1) 0.038(1) -0.0003(9) 0.0277(9) 0.0020(9)
C1 0.046(1) 0.053(1) 0.030(1) -0.001(1) 0.020(1) 0.006(1)
C2 0.047(1) 0.044(1) 0.031(1) 0.004(1) 0.025(1) 0.002(1)
C3 0.033(1) 0.040(1) 0.0240(9) -0.005(1) 0.0193(8) -0.0019(8)
C4 0.044(1) 0.046(1) 0.033(1) 0.002(1) 0.026(1) -0.003(1)
C5 0.053(1) 0.054(2) 0.036(1) -0.006(1) 0.031(1) -0.008(1)
C6 0.033(1) 0.041(1) 0.0237(9) 0.000(1) 0.0187(9) -0.0021(9)
C7 0.034(1) 0.038(1) 0.0266(9) -0.001(1) 0.0199(8) -0.0012(9)
C8 0.037(1) 0.049(1) 0.0239(9) 0.001(1) 0.0191(9) 0.0007(9)
C9 0.034(1) 0.055(2) 0.027(1) -0.004(1) 0.0181(9) -0.009(1)
C10 0.036(1) 0.041(1) 0.037(1) -0.003(1) 0.025(1) -0.006(1)
C11 0.035(1) 0.040(1) 0.029(1) 0.003(1) 0.0223(9) 0.0022(9)

loop_
_atom_type_symbol
_atom_type_description
_atom_type_scat_dispersion_real
_atom_type_scat_dispersion_imag
_atom_type_scat_source
C C 0.006 0.003
;
International Tables for Crystallography
(1992, Vol. C, Tables 4.2.6.8 and 6.1.1.4)
;
H H 0.000 0.000
;
International Tables for Crystallography
(1992, Vol. C, Table 6.1.1.4)
;
O O 0.017 0.010
;
International Tables for Crystallography
(1992, Vol. C, Tables 4.2.6.8 and 6.1.1.4)
;
N N 0.011 0.006
;
International Tables for Crystallography
(1992, Vol. C, Tables 4.2.6.8 and 6.1.1.4)
;

loop_
_geom_angle_atom_site_label_1
_geom_angle_atom_site_label_2
_geom_angle_atom_site_label_3
_geom_angle
_geom_angle_publ_flag
H8 O8 H9 53.3(224) no
C1 N1 C5 122.51(19) yes
C1 N1 H7 121.8(21) no
C5 N1 H7 115.6(21) no
O2 N2 O3 121.17(19) yes
O2 N2 C7 120.02(17) yes
O3 N2 C7 118.81(17) yes
O4 N3 O5 124.0(2) yes
O4 N3 C9 118.0(2) yes
O5 N3 C9 118.0(2) yes
O6 N4 O7 121.5(2) yes
O6 N4 C11 118.90(19) yes
O7 N4 C11 119.5(2) yes
N1 C1 C2 119.7(2) yes
N1 C1 H1 117.1(14) no
C2 C1 H1 123.1(15) no
C1 C2 C3 120.0(2) yes
C1 C2 H2 118.3(14) no
C3 C2 H2 121.7(14) no
C2 C3 C4 118.05(18) yes
C3 C4 C5 120.0(2) yes
C3 C4 H3 121.9(15) no
C5 C4 H3 118.0(15) no
N1 C5 C4 119.7(2) yes
N1 C5 H4 120.36(13) no
C4 C5 H4 119.90(16) no
O1 C6 C7 123.53(19) yes
O1 C6 C11 124.60(19) yes
C7 C6 C11 111.80(16) yes
N2 C7 C6 120.20(17) yes
N2 C7 C8 115.55(18) yes
C6 C7 C8 124.2(2) yes
C7 C8 C9 119.0(2) yes
C7 C8 H5 120.4(14) no
C9 C8 H5 120.6(14) no
N3 C9 C8 119.5(2) yes
N3 C9 C10 118.9(2) yes
C8 C9 C10 121.66(19) yes
C9 C10 C11 118.9(2) yes
C9 C10 H6 121.3(14) no
C11 C10 H6 119.9(14) no
N4 C11 C6 120.25(17) yes
N4 C11 C10 115.4(2) yes
C6 C11 C10 124.36(19) yes
O8 H8 H9 60.1(231) no
O8 H9 H8 66.6(210) no

loop_
_geom_bond_atom_site_label_1
_geom_bond_atom_site_label_2
_geom_bond_distance
_geom_bond_publ_flag
O1 C6 1.253(2) yes
O2 N2 1.221(2) yes
O3 N2 1.225(2) yes
O4 N3 1.223(3) yes
O5 N3 1.223(3) yes
O6 N4 1.220(3) yes
O7 N4 1.210(2) yes
O8 H8 0.76(3) no
O8 H9 0.7(2) no
N1 C1 1.340(3) yes
N1 C5 1.327(3) yes
N1 H7 0.86(3) no
N2 C7 1.451(3) yes
N3 C9 1.454(3) yes
N4 C11 1.456(3) yes
C1 C2 1.373(3) yes
C1 H1 1.00(3) no
C2 C3 1.391(3) yes
C2 H2 0.97(3) no
C3 C4 1.392(3) yes
C4 C5 1.378(3) yes
C4 H3 0.97(3) no
C5 H4 0.950 no
C6 C7 1.454(3) yes
C6 C11 1.445(3) yes
C7 C8 1.378(3) yes
C8 C9 1.374(3) yes
C8 H5 0.96(2) no
C9 C10 1.387(3) yes
C10 C11 1.377(3) yes
C10 H6 0.93(3) no
H8 H9 0.7(3) no

loop_
_geom_contact_atom_site_label_1
_geom_contact_atom_site_label_2
_geom_contact_site_symmetry_2
_geom_contact_distance
_geom_contact_publ_flag
O1 O2 . 2.646(2) yes
O1 O6 1_545 3.128(3) yes
O1 O7 . 2.688(2) yes
O1 O8 . 3.034(3) yes
O1 N1 . 2.708(2) yes
O1 N2 . 2.884(2) yes
O1 N4 . 2.899(2) yes
O1 C5 . 3.407(3) yes
O1 C5 5_755 3.177(3) yes
O1 C6 . 1.253(2) yes
O1 C7 . 2.387(2) yes
O1 C11 . 2.390(3) yes
O1 H4 . 3.255(3) no
O1 H4 5_755 2.934(3) no
O1 H7 . 1.88(3) no
O1 H8 . 2.29(3) no
O1 H8 5_755 3.19(3) no
O1 H9 . 2.8(3) no
O1 H9 5_755 3.4(3) no
O2 O3 . 2.130(2) yes
O2 O6 1_545 3.500(3) yes
O2 O8 . 2.8010(15) yes
O2 N2 . 1.221(2) yes
O2 N4 1_545 3.253(3) yes
O2 C3 5_755 3.579(3) yes
O2 C4 5_745 3.192(3) yes
O2 C4 5_755 3.568(3) yes
O2 C5 5_745 3.258(3) yes
O2 C6 1_545 3.308(3) yes
O2 C6 . 2.820(3) yes
O2 C7 . 2.316(3) yes
O2 C8 . 3.495(3) yes
O2 C10 1_545 3.572(3) yes
O2 C11 1_545 3.079(3) yes
O2 H3 5_745 2.50(3) no
O2 H4 5_745 2.672(3) no
O2 H8 . 2.30(3) no
O2 H8 5_755 3.37(3) no
O2 H9 . 2.1(3) no
O2 H9 5_755 3.5(3) no
O3 O4 7_746 3.189(2) yes
O3 N2 . 1.225(2) yes
O3 C2 6_545 3.523(3) yes
O3 C2 6_555 3.484(3) yes
O3 C3 5_755 3.238(3) yes
O3 C3 6_555 3.156(3) yes
O3 C4 5_745 3.578(3) yes
O3 C7 . 2.306(3) yes
O3 C8 . 2.666(3) yes
O3 H2 6_545 2.55(3) no
O3 H3 5_745 2.62(3) no
O3 H5 . 2.35(2) no
O4 O4 7_746 3.361(3) yes
O4 O4 7_756 3.361(3) yes
O4 O5 1_545 3.555(4) yes
O4 O5 . 2.160(3) yes
O4 O5 7_746 3.084(3) yes
O4 O7 4_756 3.546(3) yes
O4 N3 . 1.223(3) yes
O4 N3 7_746 3.121(3) yes
O4 C8 . 2.720(3) yes
O4 C8 7_756 3.485(3) yes
O4 C9 . 2.298(3) yes
O4 C10 . 3.532(3) yes
O4 H1 4_746 3.32(3) no
O4 H5 . 2.45(2) no
O4 H5 7_756 2.53(2) no
O5 O7 4_756 3.118(3) yes
O5 N1 4_756 3.352(3) yes
O5 N3 . 1.223(3) yes
O5 C1 4_756 2.951(3) yes
O5 C8 . 3.525(3) yes
O5 C9 . 2.298(3) yes
O5 C10 . 2.716(3) yes
O5 H1 4_756 2.65(3) no
O5 H5 1_565 3.37(2) no
O5 H5 7_756 2.96(2) no
O5 H6 . 2.45(2) no
O5 H7 4_756 3.37(3) no
O6 O6 4_766 3.002(4) yes
O6 O7 . 2.120(3) yes
O6 N4 . 1.220(3) yes
O6 C6 . 3.594(3) yes
O6 C6 1_565 3.011(3) yes
O6 C7 1_565 3.303(3) yes
O6 C10 . 2.664(3) yes
O6 C10 4_766 3.552(3) yes
O6 C11 . 2.307(3) yes
O6 C11 1_565 3.593(3) yes
O6 H1 1_565 3.13(3) no
O6 H6 . 2.35(2) no
O6 H6 4_766 2.64(3) no
O6 H7 1_565 3.44(3) no
O7 N1 . 2.769(3) yes
O7 N3 4_756 3.092(3) yes
O7 N4 . 1.210(2) yes
O7 C1 1_565 3.407(3) yes
O7 C5 . 3.152(3) yes
O7 C6 . 2.822(3) yes
O7 C9 4_756 3.384(3) yes
O7 C10 . 3.475(3) yes
O7 C10 4_756 3.454(3) yes
O7 C11 . 2.306(3) yes
O7 H1 1_565 2.53(3) no
O7 H4 . 3.047(3) no
O7 H6 4_756 3.30(2) no
O7 H7 . 2.28(3) no
O7 H8 1_565 3.51(3) no
O8 N1 . 3.240(3) yes
O8 N1 5_755 3.240(3) yes
O8 C5 1_545 3.305(3) yes
O8 C5 5_745 3.305(3) yes
O8 H4 1_545 2.363(3) no
O8 H4 5_745 2.363(3) no
O8 H7 . 3.09(3) no
O8 H7 5_755 3.09(3) no
O8 H8 . 0.76(3) no
O8 H8 5_755 0.76(3) no
O8 H9 . 0.7(2) no
O8 H9 5_755 0.7(2) no
N1 C1 . 1.340(3) yes
N1 C2 . 2.346(3) yes
N1 C3 . 2.733(2) yes
N1 C4 . 2.340(3) yes
N1 C5 . 1.327(3) yes
N1 H1 . 2.00(3) no
N1 H2 . 3.21(3) no
N1 H3 . 3.20(3) no
N1 H4 . 1.985(3) no
N1 H7 . 0.86(3) no
N1 H8 . 2.96(4) no
N1 H8 5_755 3.07(3) no
N1 H9 5_755 3.0(3) no
N2 C3 5_755 3.365(3) yes
N2 C4 5_755 3.342(3) yes
N2 C6 . 2.518(3) yes
N2 C7 . 1.451(3) yes
N2 C8 . 2.393(3) yes
N2 C10 1_545 3.406(3) yes
N2 C11 1_545 3.403(3) yes
N2 H2 6_545 3.56(3) no
N2 H3 5_745 2.92(3) no
N2 H3 5_755 3.46(3) no
N2 H5 . 2.54(2) no
N2 H6 1_545 3.55(2) no
N2 H8 . 3.35(3) no
N2 H9 . 3.3(3) no
N3 C8 . 2.443(3) yes
N3 C9 . 1.454(3) yes
N3 C10 . 2.447(3) yes
N3 H5 . 2.62(2) no
N3 H5 7_756 2.99(2) no
N3 H6 . 2.62(2) no
N4 C6 . 2.515(3) yes
N4 C9 4_756 3.539(3) yes
N4 C10 . 2.395(3) yes
N4 C10 4_756 3.345(3) yes
N4 C11 . 1.456(3) yes
N4 H1 1_565 3.18(3) no
N4 H6 . 2.52(2) no
N4 H6 4_756 3.33(2) no
N4 H7 . 3.21(3) no
N4 H8 1_565 3.57(3) no
C1 C2 . 1.373(3) yes
C1 C3 . 2.393(3) yes
C1 C4 . 2.732(4) yes
C1 C5 . 2.338(4) yes
C1 H1 . 1.00(3) no
C1 H2 . 2.02(3) no
C1 H4 1_545 3.399(4) no
C1 H4 . 3.192(4) no
C1 H7 . 1.93(3) no
C1 H8 . 3.50(4) no
C1 H8 5_755 3.57(3) no
C1 H9 5_755 3.2(3) no
C2 C3 . 1.391(3) yes
C2 C3 2_755 2.522(3) yes
C2 C4 . 2.386(4) yes
C2 C4 2_755 2.932(3) yes
C2 C5 . 2.735(4) yes
C2 H1 . 2.09(3) no
C2 H2 . 0.97(3) no
C2 H3 1_545 3.45(3) no
C2 H3 . 3.28(3) no
C2 H3 2_755 2.63(2) no
C2 H7 . 3.13(3) no
C3 C3 2_755 1.500(3) yes
C3 C4 . 1.392(3) yes
C3 C4 2_755 2.511(3) yes
C3 C5 . 2.399(3) yes
C3 H1 . 3.31(3) no
C3 H2 . 2.07(3) no
C3 H2 2_755 2.72(3) no
C3 H3 . 2.07(3) no
C3 H3 2_755 2.71(2) no
C3 H4 . 3.257(3) no
C3 H7 . 3.59(3) no
C4 C5 . 1.378(3) yes
C4 C7 5_755 3.530(3) yes
C4 H2 . 3.28(3) no
C4 H2 1_565 3.34(3) no
C4 H2 2_755 2.64(2) no
C4 H3 . 0.97(3) no
C4 H4 . 2.027(3) no
C4 H7 . 3.09(3) no
C5 H1 . 3.21(3) no
C5 H1 1_565 3.48(3) no
C5 H3 . 2.02(3) no
C5 H4 . 0.950 no
C5 H7 . 1.87(3) no
C5 H8 5_755 3.40(3) no
C5 H8 5_765 3.59(4) no
C5 H9 5_755 3.5(2) no
C5 H9 5_765 2.9(2) no
C6 C7 . 1.454(3) yes
C6 C8 . 2.504(3) yes
C6 C9 . 2.863(3) yes
C6 C10 . 2.496(3) yes
C6 C11 . 1.445(3) yes
C6 H3 5_755 3.45(2) no
C6 H4 5_755 3.480(3) no
C6 H5 . 3.37(2) no
C6 H6 . 3.32(3) no
C6 H7 . 2.89(3) no
C6 H8 . 3.34(3) no
C7 C8 . 1.378(3) yes
C7 C9 . 2.371(3) yes
C7 C10 . 2.771(3) yes
C7 C11 . 2.401(3) yes
C7 H3 5_755 3.29(2) no
C7 H5 . 2.04(2) no
C7 H6 1_545 3.39(2) no
C8 C9 . 1.374(3) yes
C8 C10 . 2.411(3) yes
C8 C11 . 2.774(3) yes
C8 H5 . 0.96(2) no
C8 H6 1_545 3.42(2) no
C8 H6 . 3.25(3) no
C9 C10 . 1.387(3) yes
C9 C11 . 2.380(3) yes
C9 H5 . 2.04(2) no
C9 H6 . 2.03(2) no
C10 C11 . 1.377(3) yes
C10 C11 4_756 3.596(3) yes
C10 H5 . 3.28(2) no
C10 H6 . 0.93(3) no
C11 H6 . 2.01(2) no
C11 H6 4_756 3.36(2) no
C11 H7 . 3.48(3) no
H1 H2 . 2.38(3) no
H1 H4 1_545 3.27(3) no
H1 H7 . 2.25(4) no
H1 H8 . 3.53(4) no
H1 H9 5_755 3.4(3) no
H2 H3 1_545 3.24(4) no
H2 H3 2_755 2.05(3) no
H3 H4 . 2.31(2) no
H3 H9 5_765 3.5(2) no
H4 H4 5_755 3.416(4) no
H4 H7 . 2.18(3) no
H4 H8 1_565 2.90(3) no
H4 H8 5_755 3.55(4) no
H4 H8 5_765 2.65(4) no
H4 H9 1_565 2.9(2) no
H4 H9 5_765 2.0(2) no
H5 H6 1_545 3.51(3) no
H7 H8 . 2.63(5) no
H7 H8 5_755 3.03(5) no
H7 H9 . 3.3(3) no
H7 H9 5_755 3.0(3) no
H8 H8 5_755 1.19(6) no
H8 H9 . 0.7(3) no
H8 H9 5_755 1.3(3) no
H9 H9 5_755 1.4(5) no
